data_7017838
loop_
_publ_author_name
'Langley, Stuart K.'
'Chilton, Nicholas F.'
'Moubaraki, Boujemaa'
'Murray, Keith S.'

_publ_section_title
;
 Structure and magnetic exchange in heterometallic 3d-3d transition metal
 triethanolamine clusters.
;
_journal_issue 3
_journal_name_full 'Dalton transactions (Cambridge, England : 2003)'
_journal_page_first 1033
_journal_page_last 1046
_journal_paper_doi 10.1039/c1dt11513h
_journal_volume 41
_journal_year 2012
_chemical_formula_moiety 'C46 H86 Co2 Mn4 N4 O22, 2(C H4 O), 2(N O3)'
_chemical_formula_sum 'C48 H94 Co2 Mn4 N6 O30'
_chemical_formula_weight 1572.91
_chemical_name_systematic
;
?
;
_space_group_IT_number 2
_symmetry_cell_setting triclinic
_symmetry_space_group_name_Hall '-P 1'
_symmetry_space_group_name_H-M 'P -1'
_atom_sites_solution_hydrogens geom
_atom_sites_solution_primary direct
_atom_sites_solution_secondary difmap
_audit_creation_date '9 November 2005'
_audit_creation_method SHELXL-97
_cell_angle_alpha 101.81(3)
_cell_angle_beta 104.55(3)
_cell_angle_gamma 104.57(3)
_cell_formula_units_Z 1
_cell_length_a 9.4100(19)
_cell_length_b 12.940(3)
_cell_length_c 14.520(3)
_cell_measurement_reflns_used 16351
_cell_measurement_temperature 100(2)
_cell_measurement_theta_max 24.03
_cell_measurement_theta_min 2.58
_cell_volume 1587.1(8)
_computing_cell_refinement 'XDS (Kabsch, 1993)'
_computing_data_collection 'Blu-Ice (McPhillips et al, 2002)'
_computing_data_reduction 'XDS (Kabsch, 1993)'
_computing_molecular_graphics X-SEED
_computing_publication_material 'XCIF V6.12 (BrukerAXS, 2001).'
_computing_structure_refinement 'SHELXL-97 (Sheldrick, 1997)'
_computing_structure_solution 'SHELXS-97 (Sheldrick, 1990)'
_diffrn_ambient_temperature 100(2)
_diffrn_measured_fraction_theta_full 0.919
_diffrn_measured_fraction_theta_max 0.919
_diffrn_measurement_device_type 'ADSC Quantum 210r'
_diffrn_measurement_method 'scans in phi'
_diffrn_radiation_monochromator silicon
_diffrn_radiation_source 'Australian synchrotron MX1'
_diffrn_radiation_type Synchrotron
_diffrn_radiation_wavelength 0.71054
_diffrn_reflns_av_R_equivalents 0.1267
_diffrn_reflns_av_sigmaI/netI 0.1078
_diffrn_reflns_limit_h_max 10
_diffrn_reflns_limit_h_min -10
_diffrn_reflns_limit_k_max 14
_diffrn_reflns_limit_k_min -14
_diffrn_reflns_limit_l_max 16
_diffrn_reflns_limit_l_min -16
_diffrn_reflns_number 16351
_diffrn_reflns_theta_full 24.03
_diffrn_reflns_theta_max 24.03
_diffrn_reflns_theta_min 2.58
_exptl_absorpt_coefficient_mu 1.364
_exptl_absorpt_correction_T_max 0.9730
_exptl_absorpt_correction_T_min 0.9345
_exptl_absorpt_correction_type multi-scan
_exptl_absorpt_process_details SADABS
_exptl_crystal_colour 'light brown'
_exptl_crystal_density_diffrn 1.646
_exptl_crystal_density_method 'not measured'
_exptl_crystal_description plate
_exptl_crystal_F_000 818
_exptl_crystal_size_max 0.05
_exptl_crystal_size_mid 0.05
_exptl_crystal_size_min 0.02
_refine_diff_density_max 0.817
_refine_diff_density_min -0.629
_refine_diff_density_rms 0.140
_refine_ls_extinction_coef 0.170(10)
_refine_ls_extinction_expression Fc^*^=kFc[1+0.001xFc^2^\l^3^/sin(2\q)]^-1/4^
_refine_ls_extinction_method SHELXL
_refine_ls_goodness_of_fit_ref 1.065
_refine_ls_hydrogen_treatment mixed
_refine_ls_matrix_type full
_refine_ls_number_parameters 417
_refine_ls_number_reflns 4594
_refine_ls_number_restraints 0
_refine_ls_restrained_S_all 1.065
_refine_ls_R_factor_all 0.0626
_refine_ls_R_factor_gt 0.0620
_refine_ls_shift/su_max 0.002
_refine_ls_shift/su_mean 0.000
_refine_ls_structure_factor_coef Fsqd
_refine_ls_weighting_details 'calc w=1/[\s^2^(Fo^2^)+(0.0826P)^2^+2.3129P] where P=(Fo^2^+2Fc^2^)/3'
_refine_ls_weighting_scheme calc
_refine_ls_wR_factor_gt 0.1584
_refine_ls_wR_factor_ref 0.1592
_reflns_number_gt 4479
_reflns_number_total 4594
_reflns_threshold_expression >2sigma(I)
_cod_data_source_file c1dt11513h.txt
_cod_data_source_block 2
_cod_depositor_comments
;
The following automatic conversions were performed:

'_exptl_absorpt_correction_type' value 'MULTI-SCAN' changed to
'multi-scan' according to
/home/saulius/struct/CIF-dictionaries/cif_core.dic dictionary named
'cif_core.dic' version 2.4.1 from 2010-06-29.

Automatic conversion script
Id: cif_fix_values 1715 2011-07-08 13:25:40Z adriana 
;
_cod_original_cell_volume 1587.1(6)
_cod_original_sg_symbol_H-M P-1
_cod_database_code 7017838

loop_
_symmetry_equiv_pos_as_xyz
'x, y, z'
'-x, -y, -z'

loop_
_atom_site_label
_atom_site_type_symbol
_atom_site_fract_x
_atom_site_fract_y
_atom_site_fract_z
_atom_site_U_iso_or_equiv
_atom_site_adp_type
_atom_site_occupancy
_atom_site_symmetry_multiplicity
_atom_site_calc_flag
_atom_site_refinement_flags
Co1 Co 0.24922(5) 0.67042(4) 0.30160(3) 0.0083(2) Uani 1 1 d .
Mn1 Mn 0.08221(6) 0.46061(4) 0.10920(4) 0.0089(3) Uani 1 1 d .
Mn2 Mn 0.04016(6) 0.70907(4) 0.11552(4) 0.0070(3) Uani 1 1 d .
O1 O -0.1152(3) 0.3881(2) -0.03592(19) 0.0099(6) Uani 1 1 d .
O2 O 0.1310(3) 0.3336(2) 0.1856(2) 0.0210(7) Uani 1 1 d .
O3 O 0.0420(3) 0.5938(2) 0.2155(2) 0.0108(6) Uani 1 1 d .
O4 O 0.1478(3) 0.3739(2) -0.01240(19) 0.0131(6) Uani 1 1 d .
O5 O 0.3041(3) 0.5738(2) 0.21224(19) 0.0116(6) Uani 1 1 d .
O6 O 0.2403(3) 0.7672(2) 0.22085(18) 0.0099(6) Uani 1 1 d .
O7 O 0.7641(3) 0.7870(2) 0.5563(2) 0.0273(7) Uani 1 1 d .
H7 H 0.7224 0.7625 0.5957 0.033 Uiso 1 1 calc R
O8 O -0.0585(3) 0.7881(2) 0.19134(19) 0.0130(6) Uani 1 1 d .
O9 O 0.1049(3) 0.8518(2) 0.06307(19) 0.0141(6) Uani 1 1 d .
O10 O 0.1879(3) 0.7670(2) 0.3905(2) 0.0121(6) Uani 1 1 d .
O11 O 0.2557(3) 0.5684(2) 0.37833(19) 0.0145(6) Uani 1 1 d .
N1 N -0.1489(3) 0.3784(2) 0.1490(2) 0.0132(7) Uani 1 1 d .
N2 N 0.4739(3) 0.7540(2) 0.3612(2) 0.0113(7) Uani 1 1 d .
C1 C -0.2678(4) 0.3493(3) -0.0289(3) 0.0123(8) Uani 1 1 d .
H1A H -0.3371 0.2928 -0.0917 0.015 Uiso 1 1 calc R
H1B H -0.3094 0.4124 -0.0189 0.015 Uiso 1 1 calc R
C2 C -0.2653(4) 0.2989(3) 0.0563(3) 0.0156(8) Uani 1 1 d .
H2A H -0.3690 0.2806 0.0648 0.019 Uiso 1 1 calc R
H2B H -0.2393 0.2291 0.0417 0.019 Uiso 1 1 calc R
C3 C 0.0041(4) 0.2595(3) 0.2026(3) 0.0182(9) Uani 1 1 d .
H3A H 0.0441 0.2320 0.2594 0.022 Uiso 1 1 calc R
H3B H -0.0513 0.1946 0.1432 0.022 Uiso 1 1 calc R
C4 C -0.1063(5) 0.3215(3) 0.2247(3) 0.0180(8) Uani 1 1 d .
H4A H -0.2010 0.2682 0.2264 0.022 Uiso 1 1 calc R
H4B H -0.0565 0.3771 0.2908 0.022 Uiso 1 1 calc R
C5 C -0.2094(4) 0.4678(3) 0.1861(3) 0.0138(8) Uani 1 1 d .
H5A H -0.2843 0.4399 0.2196 0.017 Uiso 1 1 calc R
H5B H -0.2643 0.4900 0.1296 0.017 Uiso 1 1 calc R
C6 C -0.0781(4) 0.5679(3) 0.2584(3) 0.0126(8) Uani 1 1 d .
H6A H -0.1158 0.6324 0.2727 0.015 Uiso 1 1 calc R
H6B H -0.0380 0.5512 0.3216 0.015 Uiso 1 1 calc R
C7 C 0.2846(4) 0.3420(3) 0.0022(3) 0.0194(9) Uani 1 1 d .
H7A H 0.2628 0.2682 0.0131 0.029 Uiso 1 1 calc R
H7B H 0.3670 0.3964 0.0602 0.029 Uiso 1 1 calc R
H7C H 0.3179 0.3397 -0.0567 0.029 Uiso 1 1 calc R
C8 C 0.4641(4) 0.5884(3) 0.2389(3) 0.0183(9) Uani 1 1 d .
H8A H 0.5076 0.6204 0.1918 0.022 Uiso 1 1 calc R
H8B H 0.4804 0.5151 0.2350 0.022 Uiso 1 1 calc R
C9 C 0.5474(4) 0.6653(3) 0.3437(3) 0.0206(9) Uani 1 1 d .
H9A H 0.5405 0.6222 0.3924 0.025 Uiso 1 1 calc R
H9B H 0.6582 0.6995 0.3521 0.025 Uiso 1 1 calc R
C10 C 0.5079(4) 0.8366(3) 0.3032(3) 0.0196(9) Uani 1 1 d .
H10A H 0.5950 0.9037 0.3463 0.024 Uiso 1 1 calc R
H10B H 0.5376 0.8029 0.2463 0.024 Uiso 1 1 calc R
C11 C 0.3647(4) 0.8681(3) 0.2664(3) 0.0159(8) Uani 1 1 d .
H11A H 0.3459 0.9146 0.3225 0.019 Uiso 1 1 calc R
H11B H 0.3767 0.9107 0.2180 0.019 Uiso 1 1 calc R
C12 C 0.5231(5) 0.8162(3) 0.4700(3) 0.0204(9) Uani 1 1 d .
H12A H 0.4770 0.7649 0.5045 0.024 Uiso 1 1 calc R
H12B H 0.4786 0.8780 0.4763 0.024 Uiso 1 1 calc R
C13 C 0.6974(4) 0.8648(4) 0.5241(3) 0.0218(9) Uani 1 1 d .
H13A H 0.7493 0.8946 0.4792 0.026 Uiso 1 1 calc R
H13B H 0.7169 0.9279 0.5825 0.026 Uiso 1 1 calc R
C14 C 0.1927(5) 1.0432(3) 0.0748(3) 0.0198(9) Uani 1 1 d .
H14A H 0.3056 1.0635 0.1021 0.030 Uiso 1 1 calc R
H14B H 0.1603 1.1076 0.0972 0.030 Uiso 1 1 calc R
H14C H 0.1612 1.0201 0.0021 0.030 Uiso 1 1 calc R
C15 C 0.1181(4) 0.9495(3) 0.1098(3) 0.0144(8) Uani 1 1 d .
C16 C 0.0655(4) 0.9738(3) 0.1930(3) 0.0167(8) Uani 1 1 d .
H16 H 0.0912 1.0500 0.2281 0.020 Uiso 1 1 calc R
C17 C -0.0198(4) 0.8955(3) 0.2267(3) 0.0138(8) Uani 1 1 d .
C18 C -0.0814(4) 0.9340(3) 0.3086(3) 0.0195(9) Uani 1 1 d .
H18A H -0.1858 0.9370 0.2800 0.029 Uiso 1 1 calc R
H18B H -0.0131 1.0083 0.3504 0.029 Uiso 1 1 calc R
H18C H -0.0855 0.8818 0.3489 0.029 Uiso 1 1 calc R
C19 C 0.1194(5) 0.8403(3) 0.5294(3) 0.0209(9) Uani 1 1 d .
H19A H 0.1275 0.9031 0.5009 0.031 Uiso 1 1 calc R
H19B H 0.1876 0.8664 0.5985 0.031 Uiso 1 1 calc R
H19C H 0.0120 0.8084 0.5273 0.031 Uiso 1 1 calc R
C20 C 0.1669(4) 0.7528(3) 0.4706(3) 0.0128(8) Uani 1 1 d .
C21 C 0.1855(4) 0.6637(3) 0.5089(3) 0.0179(8) Uani 1 1 d .
H21 H 0.1664 0.6618 0.5698 0.022 Uiso 1 1 calc R
C22 C 0.2303(4) 0.5784(3) 0.4619(3) 0.0160(8) Uani 1 1 d .
C23 C 0.2527(5) 0.4886(4) 0.5102(3) 0.0270(10) Uani 1 1 d .
H23A H 0.1918 0.4154 0.4629 0.040 Uiso 1 1 calc R
H23B H 0.2183 0.4975 0.5688 0.040 Uiso 1 1 calc R
H23C H 0.3627 0.4946 0.5303 0.040 Uiso 1 1 calc R
H2 H 0.209(6) 0.347(4) 0.237(4) 0.032 Uiso 1 1 d .
O1S O 0.3780(4) 0.3116(3) 0.3227(3) 0.0369(8) Uani 1 1 d .
O2S O 0.4557(4) 0.1658(3) 0.3036(2) 0.0329(8) Uani 1 1 d .
O3S O 0.5050(4) 0.2817(3) 0.2190(3) 0.0455(10) Uani 1 1 d .
O4S O 0.6489(4) 0.0588(3) 0.2333(3) 0.0340(8) Uani 1 1 d .
H4S H 0.5861 0.0915 0.2452 0.041 Uiso 1 1 calc R
N1S N 0.4470(4) 0.2534(3) 0.2815(3) 0.0275(9) Uani 1 1 d .
C1S C 0.6092(6) 0.0127(5) 0.1299(4) 0.0381(12) Uani 1 1 d .
H1S1 H 0.6012 0.0708 0.0967 0.057 Uiso 1 1 calc R
H1S2 H 0.5094 -0.0471 0.1055 0.057 Uiso 1 1 calc R
H1S3 H 0.6892 -0.0177 0.1155 0.057 Uiso 1 1 calc R

loop_
_atom_site_aniso_label
_atom_site_aniso_U_11
_atom_site_aniso_U_22
_atom_site_aniso_U_33
_atom_site_aniso_U_23
_atom_site_aniso_U_13
_atom_site_aniso_U_12
Co1 0.0096(3) 0.0082(4) 0.0090(4) 0.0027(2) 0.0047(2) 0.0040(2)
Mn1 0.0123(4) 0.0070(4) 0.0086(4) 0.0011(3) 0.0046(2) 0.0048(2)
Mn2 0.0092(4) 0.0061(4) 0.0067(4) 0.0002(3) 0.0037(2) 0.0041(2)
O1 0.0128(13) 0.0088(12) 0.0102(13) 0.0022(11) 0.0070(10) 0.0042(10)
O2 0.0164(14) 0.0238(15) 0.0263(16) 0.0129(13) 0.0062(12) 0.0082(12)
O3 0.0085(12) 0.0118(13) 0.0140(14) 0.0046(11) 0.0070(10) 0.0026(10)
O4 0.0101(13) 0.0137(13) 0.0138(14) -0.0004(11) 0.0008(10) 0.0073(10)
O5 0.0093(13) 0.0130(13) 0.0142(14) 0.0017(11) 0.0059(10) 0.0062(10)
O6 0.0113(12) 0.0081(12) 0.0095(13) 0.0025(10) 0.0034(10) 0.0016(10)
O7 0.0205(15) 0.0295(17) 0.0338(18) 0.0111(14) 0.0078(13) 0.0105(13)
O8 0.0168(13) 0.0130(14) 0.0139(13) 0.0031(11) 0.0083(11) 0.0100(11)
O9 0.0195(14) 0.0137(14) 0.0124(13) 0.0040(11) 0.0070(11) 0.0086(11)
O10 0.0116(13) 0.0113(13) 0.0148(15) 0.0014(11) 0.0067(11) 0.0052(10)
O11 0.0164(14) 0.0139(13) 0.0141(14) 0.0027(11) 0.0051(11) 0.0070(11)
N1 0.0156(16) 0.0119(15) 0.0134(16) 0.0032(13) 0.0065(13) 0.0053(13)
N2 0.0133(15) 0.0128(15) 0.0110(16) 0.0062(13) 0.0057(12) 0.0058(13)
C1 0.0094(17) 0.0160(18) 0.0123(19) 0.0030(16) 0.0071(14) 0.0024(15)
C2 0.0141(18) 0.0149(19) 0.016(2) 0.0022(16) 0.0069(15) 0.0017(15)
C3 0.023(2) 0.0126(19) 0.022(2) 0.0084(17) 0.0078(17) 0.0068(16)
C4 0.025(2) 0.0165(19) 0.016(2) 0.0067(16) 0.0099(16) 0.0071(16)
C5 0.0152(18) 0.0141(18) 0.016(2) 0.0048(16) 0.0102(15) 0.0057(15)
C6 0.0135(18) 0.0139(18) 0.0146(19) 0.0043(16) 0.0098(15) 0.0058(15)
C7 0.0174(19) 0.024(2) 0.021(2) 0.0032(18) 0.0071(16) 0.0154(17)
C8 0.0119(19) 0.022(2) 0.022(2) 0.0015(18) 0.0056(16) 0.0108(16)
C9 0.016(2) 0.018(2) 0.025(2) 0.0003(18) 0.0043(17) 0.0076(16)
C10 0.018(2) 0.019(2) 0.023(2) 0.0105(17) 0.0081(17) 0.0027(16)
C11 0.0166(19) 0.0125(19) 0.017(2) 0.0057(16) 0.0041(16) 0.0027(15)
C12 0.019(2) 0.022(2) 0.018(2) 0.0007(18) 0.0059(17) 0.0073(17)
C13 0.015(2) 0.026(2) 0.018(2) 0.0019(18) 0.0022(16) 0.0030(17)
C14 0.023(2) 0.0143(19) 0.022(2) 0.0070(17) 0.0064(17) 0.0058(16)
C15 0.0127(18) 0.0152(19) 0.0122(19) 0.0031(16) -0.0018(14) 0.0055(15)
C16 0.0187(19) 0.0091(18) 0.023(2) 0.0032(16) 0.0065(16) 0.0068(15)
C17 0.0117(18) 0.0130(19) 0.016(2) -0.0005(16) 0.0013(15) 0.0090(15)
C18 0.0185(19) 0.017(2) 0.022(2) -0.0005(17) 0.0080(16) 0.0072(16)
C19 0.026(2) 0.023(2) 0.015(2) 0.0002(17) 0.0104(17) 0.0107(17)
C20 0.0073(17) 0.0160(19) 0.0102(19) -0.0005(16) 0.0022(14) -0.0005(14)
C21 0.020(2) 0.025(2) 0.0113(19) 0.0067(17) 0.0088(16) 0.0051(16)
C22 0.0122(18) 0.020(2) 0.015(2) 0.0054(17) 0.0031(15) 0.0029(15)
C23 0.037(2) 0.030(2) 0.025(2) 0.020(2) 0.015(2) 0.015(2)
O1S 0.0339(18) 0.045(2) 0.045(2) 0.0190(17) 0.0187(16) 0.0240(16)
O2S 0.0395(19) 0.0343(18) 0.0261(17) 0.0101(15) 0.0092(14) 0.0139(15)
O3S 0.046(2) 0.052(2) 0.053(2) 0.029(2) 0.0328(19) 0.0111(18)
O4S 0.0306(18) 0.0356(19) 0.0376(19) 0.0150(16) 0.0090(15) 0.0120(15)
N1S 0.0181(18) 0.033(2) 0.027(2) 0.0077(18) 0.0044(16) 0.0040(16)
C1S 0.041(3) 0.048(3) 0.033(3) 0.017(3) 0.020(2) 0.014(2)

loop_
_atom_type_symbol
_atom_type_description
_atom_type_scat_dispersion_real
_atom_type_scat_dispersion_imag
_atom_type_scat_source
C C 0.0033 0.0016 'International Tables Vol C Tables 4.2.6.8 and 6.1.1.4'
H H 0.0000 0.0000 'International Tables Vol C Tables 4.2.6.8 and 6.1.1.4'
N N 0.0061 0.0033 'International Tables Vol C Tables 4.2.6.8 and 6.1.1.4'
O O 0.0106 0.0060 'International Tables Vol C Tables 4.2.6.8 and 6.1.1.4'
Mn Mn 0.3368 0.7283 'International Tables Vol C Tables 4.2.6.8 and 6.1.1.4'
Co Co 0.3494 0.9721 'International Tables Vol C Tables 4.2.6.8 and 6.1.1.4'

loop_
_geom_angle_atom_site_label_1
_geom_angle_atom_site_label_2
_geom_angle_atom_site_label_3
_geom_angle
_geom_angle_site_symmetry_1
_geom_angle_site_symmetry_3
O5 Co1 O6 91.94(11) . .
O5 Co1 O11 86.17(11) . .
O6 Co1 O11 177.78(10) . .
O5 Co1 O10 178.51(10) . .
O6 Co1 O10 87.86(11) . .
O11 Co1 O10 94.00(12) . .
O5 Co1 O3 84.96(11) . .
O6 Co1 O3 82.59(11) . .
O11 Co1 O3 96.07(12) . .
O10 Co1 O3 93.55(11) . .
O5 Co1 N2 86.49(12) . .
O6 Co1 N2 86.96(12) . .
O11 Co1 N2 94.09(12) . .
O10 Co1 N2 94.98(12) . .
O3 Co1 N2 166.24(13) . .
O5 Mn1 O4 102.87(10) . .
O5 Mn1 O2 86.20(11) . .
O4 Mn1 O2 87.13(10) . .
O5 Mn1 O3 70.62(10) . .
O4 Mn1 O3 162.14(10) . .
O2 Mn1 O3 108.52(11) . .
O5 Mn1 O1 156.20(10) . .
O4 Mn1 O1 67.23(9) . .
O2 Mn1 O1 113.80(11) . .
O3 Mn1 O1 111.88(10) . .
O5 Mn1 O1 79.63(10) . 2_565
O4 Mn1 O1 85.42(9) . 2_565
O2 Mn1 O1 162.09(10) . 2_565
O3 Mn1 O1 77.11(9) . 2_565
O1 Mn1 O1 78.06(10) . 2_565
O5 Mn1 N1 127.30(10) . .
O4 Mn1 N1 123.12(10) . .
O2 Mn1 N1 73.04(10) . .
O3 Mn1 N1 71.25(10) . .
O1 Mn1 N1 73.30(10) . .
O1 Mn1 N1 124.46(10) 2_565 .
O4 Mn2 O8 93.24(11) 2_565 .
O4 Mn2 O1 80.88(11) 2_565 2_565
O8 Mn2 O1 172.09(11) . 2_565
O4 Mn2 O6 169.07(11) 2_565 .
O8 Mn2 O6 93.96(11) . .
O1 Mn2 O6 91.14(11) 2_565 .
O4 Mn2 O9 99.12(11) 2_565 .
O8 Mn2 O9 87.80(11) . .
O1 Mn2 O9 98.31(11) 2_565 .
O6 Mn2 O9 89.37(10) . .
O4 Mn2 O3 99.98(11) 2_565 .
O8 Mn2 O3 89.09(11) . .
O1 Mn2 O3 86.73(10) 2_565 .
O6 Mn2 O3 71.94(10) . .
O9 Mn2 O3 160.79(10) . .
C1 O1 Mn2 120.5(2) . 2_565
C1 O1 Mn1 116.4(2) . .
Mn2 O1 Mn1 102.68(11) 2_565 .
C1 O1 Mn1 112.7(2) . 2_565
Mn2 O1 Mn1 99.92(11) 2_565 2_565
Mn1 O1 Mn1 101.94(10) . 2_565
C3 O2 Mn1 118.2(2) . .
C3 O2 H2 105(4) . .
Mn1 O2 H2 124(4) . .
C6 O3 Co1 118.6(2) . .
C6 O3 Mn1 121.2(2) . .
Co1 O3 Mn1 100.21(11) . .
C6 O3 Mn2 120.7(2) . .
Co1 O3 Mn2 96.18(11) . .
Mn1 O3 Mn2 94.45(10) . .
C7 O4 Mn2 123.5(2) . 2_565
C7 O4 Mn1 123.8(2) . .
Mn2 O4 Mn1 105.87(12) 2_565 .
C8 O5 Co1 114.1(2) . .
C8 O5 Mn1 141.6(2) . .
Co1 O5 Mn1 103.76(11) . .
C11 O6 Co1 110.2(2) . .
C11 O6 Mn2 139.0(2) . .
Co1 O6 Mn2 109.19(12) . .
C13 O7 H7 109.5 . .
C17 O8 Mn2 126.6(2) . .
C15 O9 Mn2 123.6(2) . .
C20 O10 Co1 125.5(2) . .
C22 O11 Co1 126.1(2) . .
C4 N1 C5 111.1(3) . .
C4 N1 C2 111.3(3) . .
C5 N1 C2 109.6(3) . .
C4 N1 Mn1 108.2(2) . .
C5 N1 Mn1 108.8(2) . .
C2 N1 Mn1 107.7(2) . .
C9 N2 C10 112.5(3) . .
C9 N2 C12 112.0(3) . .
C10 N2 C12 109.1(3) . .
C9 N2 Co1 103.0(2) . .
C10 N2 Co1 105.9(2) . .
C12 N2 Co1 114.2(2) . .
O1 C1 C2 110.9(3) . .
O1 C1 H1A 109.5 . .
C2 C1 H1A 109.5 . .
O1 C1 H1B 109.5 . .
C2 C1 H1B 109.5 . .
H1A C1 H1B 108.0 . .
N1 C2 C1 109.9(3) . .
N1 C2 H2A 109.7 . .
C1 C2 H2A 109.7 . .
N1 C2 H2B 109.7 . .
C1 C2 H2B 109.7 . .
H2A C2 H2B 108.2 . .
O2 C3 C4 109.3(3) . .
O2 C3 H3A 109.8 . .
C4 C3 H3A 109.8 . .
O2 C3 H3B 109.8 . .
C4 C3 H3B 109.8 . .
H3A C3 H3B 108.3 . .
N1 C4 C3 111.1(3) . .
N1 C4 H4A 109.4 . .
C3 C4 H4A 109.4 . .
N1 C4 H4B 109.4 . .
C3 C4 H4B 109.4 . .
H4A C4 H4B 108.0 . .
N1 C5 C6 110.4(3) . .
N1 C5 H5A 109.6 . .
C6 C5 H5A 109.6 . .
N1 C5 H5B 109.6 . .
C6 C5 H5B 109.6 . .
H5A C5 H5B 108.1 . .
O3 C6 C5 108.7(3) . .
O3 C6 H6A 109.9 . .
C5 C6 H6A 109.9 . .
O3 C6 H6B 109.9 . .
C5 C6 H6B 109.9 . .
H6A C6 H6B 108.3 . .
O4 C7 H7A 109.5 . .
O4 C7 H7B 109.5 . .
H7A C7 H7B 109.5 . .
O4 C7 H7C 109.5 . .
H7A C7 H7C 109.5 . .
H7B C7 H7C 109.5 . .
O5 C8 C9 110.6(3) . .
O5 C8 H8A 109.5 . .
C9 C8 H8A 109.5 . .
O5 C8 H8B 109.5 . .
C9 C8 H8B 109.5 . .
H8A C8 H8B 108.1 . .
N2 C9 C8 109.0(3) . .
N2 C9 H9A 109.9 . .
C8 C9 H9A 109.9 . .
N2 C9 H9B 109.9 . .
C8 C9 H9B 109.9 . .
H9A C9 H9B 108.3 . .
C11 C10 N2 108.7(3) . .
C11 C10 H10A 110.0 . .
N2 C10 H10A 110.0 . .
C11 C10 H10B 110.0 . .
N2 C10 H10B 110.0 . .
H10A C10 H10B 108.3 . .
O6 C11 C10 106.5(3) . .
O6 C11 H11A 110.4 . .
C10 C11 H11A 110.4 . .
O6 C11 H11B 110.4 . .
C10 C11 H11B 110.4 . .
H11A C11 H11B 108.6 . .
N2 C12 C13 116.4(3) . .
N2 C12 H12A 108.2 . .
C13 C12 H12A 108.2 . .
N2 C12 H12B 108.2 . .
C13 C12 H12B 108.2 . .
H12A C12 H12B 107.3 . .
O7 C13 C12 113.7(3) . .
O7 C13 H13A 108.8 . .
C12 C13 H13A 108.8 . .
O7 C13 H13B 108.8 . .
C12 C13 H13B 108.8 . .
H13A C13 H13B 107.7 . .
C15 C14 H14A 109.5 . .
C15 C14 H14B 109.5 . .
H14A C14 H14B 109.5 . .
C15 C14 H14C 109.5 . .
H14A C14 H14C 109.5 . .
H14B C14 H14C 109.5 . .
O9 C15 C16 123.4(4) . .
O9 C15 C14 117.6(3) . .
C16 C15 C14 119.0(3) . .
C17 C16 C15 125.2(3) . .
C17 C16 H16 117.4 . .
C15 C16 H16 117.4 . .
O8 C17 C16 125.8(3) . .
O8 C17 C18 115.1(3) . .
C16 C17 C18 119.0(3) . .
C17 C18 H18A 109.5 . .
C17 C18 H18B 109.5 . .
H18A C18 H18B 109.5 . .
C17 C18 H18C 109.5 . .
H18A C18 H18C 109.5 . .
H18B C18 H18C 109.5 . .
C20 C19 H19A 109.5 . .
C20 C19 H19B 109.5 . .
H19A C19 H19B 109.5 . .
C20 C19 H19C 109.5 . .
H19A C19 H19C 109.5 . .
H19B C19 H19C 109.5 . .
O10 C20 C21 125.9(3) . .
O10 C20 C19 116.3(3) . .
C21 C20 C19 117.9(4) . .
C22 C21 C20 123.3(4) . .
C22 C21 H21 118.4 . .
C20 C21 H21 118.4 . .
O11 C22 C21 125.3(4) . .
O11 C22 C23 115.1(3) . .
C21 C22 C23 119.6(4) . .
C22 C23 H23A 109.5 . .
C22 C23 H23B 109.5 . .
H23A C23 H23B 109.5 . .
C22 C23 H23C 109.5 . .
H23A C23 H23C 109.5 . .
H23B C23 H23C 109.5 . .
C1S O4S H4S 109.5 . .
O3S N1S O2S 119.8(4) . .
O3S N1S O1S 120.6(4) . .
O2S N1S O1S 119.6(4) . .
O4S C1S H1S1 109.5 . .
O4S C1S H1S2 109.5 . .
H1S1 C1S H1S2 109.5 . .
O4S C1S H1S3 109.5 . .
H1S1 C1S H1S3 109.5 . .
H1S2 C1S H1S3 109.5 . .

loop_
_geom_bond_atom_site_label_1
_geom_bond_atom_site_label_2
_geom_bond_distance
_geom_bond_site_symmetry_2
Co1 O5 1.874(2) .
Co1 O6 1.885(3) .
Co1 O11 1.897(3) .
Co1 O10 1.908(2) .
Co1 O3 1.909(3) .
Co1 N2 1.984(3) .
Mn1 O5 2.176(3) .
Mn1 O4 2.201(3) .
Mn1 O2 2.239(3) .
Mn1 O3 2.242(3) .
Mn1 O1 2.262(3) .
Mn1 O1 2.402(3) 2_565
Mn1 N1 2.431(3) .
Mn2 O4 1.892(3) 2_565
Mn2 O8 1.910(2) .
Mn2 O1 1.918(2) 2_565
Mn2 O6 1.955(3) .
Mn2 O9 2.146(3) .
Mn2 O3 2.284(3) .
O1 C1 1.434(4) .
O1 Mn2 1.918(2) 2_565
O1 Mn1 2.402(3) 2_565
O2 C3 1.440(5) .
O2 H2 0.86(6) .
O3 C6 1.424(4) .
O4 C7 1.427(4) .
O4 Mn2 1.892(3) 2_565
O5 C8 1.409(4) .
O6 C11 1.415(5) .
O7 C13 1.410(5) .
O7 H7 0.8400 .
O8 C17 1.299(5) .
O9 C15 1.266(5) .
O10 C20 1.268(5) .
O11 C22 1.282(5) .
N1 C4 1.473(5) .
N1 C5 1.477(5) .
N1 C2 1.481(5) .
N2 C9 1.493(5) .
N2 C10 1.510(5) .
N2 C12 1.512(5) .
C1 C2 1.510(6) .
C1 H1A 0.9900 .
C1 H1B 0.9900 .
C2 H2A 0.9900 .
C2 H2B 0.9900 .
C3 C4 1.519(5) .
C3 H3A 0.9900 .
C3 H3B 0.9900 .
C4 H4A 0.9900 .
C4 H4B 0.9900 .
C5 C6 1.514(5) .
C5 H5A 0.9900 .
C5 H5B 0.9900 .
C6 H6A 0.9900 .
C6 H6B 0.9900 .
C7 H7A 0.9800 .
C7 H7B 0.9800 .
C7 H7C 0.9800 .
C8 C9 1.519(6) .
C8 H8A 0.9900 .
C8 H8B 0.9900 .
C9 H9A 0.9900 .
C9 H9B 0.9900 .
C10 C11 1.507(5) .
C10 H10A 0.9900 .
C10 H10B 0.9900 .
C11 H11A 0.9900 .
C11 H11B 0.9900 .
C12 C13 1.528(5) .
C12 H12A 0.9900 .
C12 H12B 0.9900 .
C13 H13A 0.9900 .
C13 H13B 0.9900 .
C14 C15 1.491(6) .
C14 H14A 0.9800 .
C14 H14B 0.9800 .
C14 H14C 0.9800 .
C15 C16 1.424(6) .
C16 C17 1.380(6) .
C16 H16 0.9500 .
C17 C18 1.498(5) .
C18 H18A 0.9800 .
C18 H18B 0.9800 .
C18 H18C 0.9800 .
C19 C20 1.505(5) .
C19 H19A 0.9800 .
C19 H19B 0.9800 .
C19 H19C 0.9800 .
C20 C21 1.408(6) .
C21 C22 1.389(6) .
C21 H21 0.9500 .
C22 C23 1.506(6) .
C23 H23A 0.9800 .
C23 H23B 0.9800 .
C23 H23C 0.9800 .
O1S N1S 1.267(5) .
O2S N1S 1.256(5) .
O3S N1S 1.241(5) .
O4S C1S 1.411(6) .
O4S H4S 0.8400 .
C1S H1S1 0.9800 .
C1S H1S2 0.9800 .
C1S H1S3 0.9800 .

loop_
_geom_hbond_atom_site_label_D
_geom_hbond_atom_site_label_H
_geom_hbond_atom_site_label_A
_geom_hbond_distance_DH
_geom_hbond_distance_HA
_geom_hbond_distance_DA
_geom_hbond_angle_DHA
_geom_hbond_site_symmetry_A
O7 H7 O1S 0.84 1.95 2.782(5) 173.3 2_666
